data_4335906
loop_
_publ_author_name
'Solveig A. Scholl'
'Gudrun T. Plundrich'
'Hubert Wadepohl'
'Lutz H. Gade'

_publ_section_title
;
 Zirconium Complexes Supported by an N-Perfluoro-Arylated Diamidopyridyl
 Ligand: Synthesis of Hydrazinediido Complexes
;
_journal_name_full 'Inorganic Chemistry'
_journal_page_first 10158
_journal_page_last 10166
_journal_paper_doi 10.1021/ic401603y
_journal_volume 52
_journal_year 2013
_chemical_formula_moiety 'C37 H33 F8 N7 Zr, 0.5(C7 H8)'
_chemical_formula_sum 'C40.5 H37 F8 N7 Zr'
_chemical_formula_weight 864.99
_space_group_crystal_system triclinic
_space_group_IT_number 2
_space_group_name_Hall '-P 1'
_space_group_name_H-M_alt 'P -1'
_symmetry_cell_setting triclinic
_symmetry_Int_Tables_number 2
_symmetry_space_group_name_Hall '-P 1'
_symmetry_space_group_name_H-M 'P -1'
_atom_sites_solution_hydrogens geom
_atom_sites_solution_primary iterative
_atom_sites_solution_secondary difmap
_audit_block_code ga_ss47
_audit_creation_date
;
'Fri Feb 08 11:37:53 2013'
;
_audit_update_record 'Thu Jun 20 15:40:12 CEST 2013'
_cell_angle_alpha 112.625(2)
_cell_angle_beta 105.1498(18)
_cell_angle_gamma 101.2234(18)
_cell_formula_units_Z 2
_cell_length_a 11.2275(2)
_cell_length_b 13.7650(3)
_cell_length_c 14.1485(3)
_cell_measurement_reflns_used 34503
_cell_measurement_temperature 110(2)
_cell_measurement_theta_max 71.7390
_cell_measurement_theta_min 4.3080
_cell_volume 1838.16(8)
_computing_cell_refinement
;
CrysAlisPro, Agilent Technologies,
Version 1.171.36.24a (release 19-12-2012 CrysAlis171 .NET)
(compiled Dec 19 2012,11:08:27)
;
_computing_data_collection
;
CrysAlisPro, Agilent Technologies,
Version 1.171.36.24a (release 19-12-2012 CrysAlis171 .NET)
(compiled Dec 19 2012,11:08:27)
;
_computing_data_reduction
;
CrysAlisPro, Agilent Technologies,
Version 1.171.36.24a (release 19-12-2012 CrysAlis171 .NET)
(compiled Dec 19 2012,11:08:27)
;
_computing_molecular_graphics
;
O. V. Dolomanov, L. J. Bourhis, R. J. Gildea, J. A. K. Howard and H. Puschmann,
OLEX2: a complete structure solution, refinement and analysis program.
J. Appl. Cryst. (2009). 42, 339-341.
;
_computing_publication_material 'encif (Wadepohl, 2009-13); encifer 1.4 (CCDC, 2011)'
_computing_structure_refinement 'SHELXL-2013 (Sheldrick, 2013)'
_computing_structure_solution 'SUPERFLIP (Palatinus, 2007-2009)'
_diffrn_ambient_temperature 110(2)
_diffrn_detector 'CCD plate'
_diffrn_detector_area_resol_mean 7.9621
_diffrn_detector_type 'Agilent EOS'
_diffrn_measured_fraction_theta_full 0.985
_diffrn_measured_fraction_theta_max 0.973
_diffrn_measurement_details
;
  1 omega  -65.00  -20.00   1.0000    5.0000
omega____ theta____ kappa____ phi______ frames
    -        0.0000  -57.0000  -90.0000 45

  2 omega  -12.00   19.00   1.0000    5.0000
omega____ theta____ kappa____ phi______ frames
    -        0.0000  -57.0000  -90.0000 31

  3 omega  -21.00   16.00   1.0000    5.0000
omega____ theta____ kappa____ phi______ frames
    -        0.0000   57.0000  -90.0000 37

  4 omega   18.00   69.00   1.0000    5.0000
omega____ theta____ kappa____ phi______ frames
    -        0.0000   57.0000  -90.0000 51

  5 omega  -17.00   13.00   1.0000    5.0000
omega____ theta____ kappa____ phi______ frames
    -        0.0000  -57.0000    0.0000 30

  6 omega  -60.00  -35.00   1.0000    5.0000
omega____ theta____ kappa____ phi______ frames
    -        0.0000  -57.0000    0.0000 25

  7 omega   -7.00   22.00   1.0000    5.0000
omega____ theta____ kappa____ phi______ frames
    -       22.0000   77.0000  105.8477 29

  8 omega  -50.00   -8.00   1.0000   20.0000
omega____ theta____ kappa____ phi______ frames
    -      -38.0000  -77.0000  166.5518 42

  9 omega  -39.00  -12.00   1.0000   20.0000
omega____ theta____ kappa____ phi______ frames
    -      -42.5000  -77.0000   60.0000 27

 10 omega  -48.00  -20.00   1.0000   20.0000
omega____ theta____ kappa____ phi______ frames
    -      -42.5000  -77.0000  -90.0000 28

 11 omega -109.00  -59.00   1.0000   20.0000
omega____ theta____ kappa____ phi______ frames
    -      -42.5000  -77.0000    0.0000 50

 12 omega  -48.00  -12.00   1.0000   20.0000
omega____ theta____ kappa____ phi______ frames
    -      -42.5000  -77.0000  150.0000 36

 13 omega  -50.00   28.00   1.0000   20.0000
omega____ theta____ kappa____ phi______ frames
    -      -42.5000   77.0000   30.0000 78

 14 omega  -72.00   27.00   1.0000   20.0000
omega____ theta____ kappa____ phi______ frames
    -      -42.5000   77.0000  120.0000 99

 15 omega  -40.00  -13.00   1.0000   20.0000
omega____ theta____ kappa____ phi______ frames
    -      -42.5000  -77.0000  -60.0000 27

 16 omega  -39.00  -12.00   1.0000   20.0000
omega____ theta____ kappa____ phi______ frames
    -      -42.5000  -77.0000    0.0000 27

 17 omega   15.00   40.00   1.0000   20.0000
omega____ theta____ kappa____ phi______ frames
    -       46.0000   79.0000  -46.0175 25

 18 omega   15.00   40.00   1.0000   20.0000
omega____ theta____ kappa____ phi______ frames
    -       46.0000   79.0000  -74.4692 25

 19 omega   16.00   43.00   1.0000   20.0000
omega____ theta____ kappa____ phi______ frames
    -       46.0000   77.0000  113.9336 27

 20 omega   20.00   47.00   1.0000   20.0000
omega____ theta____ kappa____ phi______ frames
    -       50.0000   77.0000 -140.6715 27

 21 omega   19.00   44.00   1.0000   20.0000
omega____ theta____ kappa____ phi______ frames
    -       50.0000   79.0000  -31.6728 25

 22 omega   19.00   45.00   1.0000   20.0000
omega____ theta____ kappa____ phi______ frames
    -       50.0000   79.0000   24.7964 26

 23 omega   26.00   53.00   1.0000   20.0000
omega____ theta____ kappa____ phi______ frames
    -       54.0000   75.0000   -2.6771 27

 24 omega   27.00   53.00   1.0000   20.0000
omega____ theta____ kappa____ phi______ frames
    -       54.0000   75.0000  -23.0755 26

 25 omega   23.00   48.00   1.0000   20.0000
omega____ theta____ kappa____ phi______ frames
    -       54.0000   78.0000 -123.2424 25

 26 omega   99.00  124.00   1.0000   20.0000
omega____ theta____ kappa____ phi______ frames
    -       54.0000   76.0000   49.7545 25

 27 omega   99.00  124.00   1.0000   20.0000
omega____ theta____ kappa____ phi______ frames
    -       54.0000   75.0000  -23.0755 25

 28 omega   23.00   48.00   1.0000   20.0000
omega____ theta____ kappa____ phi______ frames
    -       54.0000   78.0000  -85.4914 25

 29 omega   26.00   55.00   1.0000   20.0000
omega____ theta____ kappa____ phi______ frames
    -       54.0000   76.0000   49.7545 29

 30 omega   24.00   50.00   1.0000   20.0000
omega____ theta____ kappa____ phi______ frames
    -       54.0000   77.0000  145.6308 26

 31 omega  -15.00   84.00   1.0000   20.0000
omega____ theta____ kappa____ phi______ frames
    -       55.1171  -77.0000  -90.0000 99

 32 omega   56.00   85.00   1.0000   20.0000
omega____ theta____ kappa____ phi______ frames
    -       55.1171  -77.0000   60.0000 29

 33 omega   28.00   54.00   1.0000   20.0000
omega____ theta____ kappa____ phi______ frames
    -       55.1171   77.0000 -180.0000 26

 34 omega   36.00   62.00   1.0000   20.0000
omega____ theta____ kappa____ phi______ frames
    -       58.0000   70.0000 -100.0542 26

 35 omega   29.00   55.00   1.0000   20.0000
omega____ theta____ kappa____ phi______ frames
    -       58.0000   76.0000  -73.7485 26

 36 omega   29.00   55.00   1.0000   20.0000
omega____ theta____ kappa____ phi______ frames
    -       58.0000   76.0000   93.6397 26

 37 omega   29.00   56.00   1.0000   20.0000
omega____ theta____ kappa____ phi______ frames
    -       58.0000   76.0000  -58.7244 27

 38 omega   28.00   54.00   1.0000   20.0000
omega____ theta____ kappa____ phi______ frames
    -       58.0000   77.0000 -167.1957 26

 39 omega   36.00   65.00   1.0000   20.0000
omega____ theta____ kappa____ phi______ frames
    -       62.0000   71.0000  117.4361 29

 40 omega   32.00   58.00   1.0000   20.0000
omega____ theta____ kappa____ phi______ frames
    -       62.0000   77.0000   -4.4269 26

 41 omega  105.00  131.00   1.0000   20.0000
omega____ theta____ kappa____ phi______ frames
    -       62.0000   77.0000   -4.4269 26

 42 omega   44.00   84.00   1.0000   20.0000
omega____ theta____ kappa____ phi______ frames
    -       66.0000   63.0000  172.6299 40

 43 omega   56.00   83.00   1.0000   20.0000
omega____ theta____ kappa____ phi______ frames
    -       66.0000   74.0000   -1.6903 27

 44 omega   40.00   69.00   1.0000   20.0000
omega____ theta____ kappa____ phi______ frames
    -       66.0000   71.0000  -67.4950 29

 45 omega   42.00   69.00   1.0000   20.0000
omega____ theta____ kappa____ phi______ frames
    -       66.0000   72.0000 -126.7084 27

 46 omega   50.00   76.00   1.0000   20.0000
omega____ theta____ kappa____ phi______ frames
    -       70.0000   52.0000   53.8654 26

 47 omega   48.00   75.00   1.0000   20.0000
omega____ theta____ kappa____ phi______ frames
    -       70.0000   64.0000  -80.3188 27

 48 omega   41.00   76.00   1.0000   20.0000
omega____ theta____ kappa____ phi______ frames
    -       70.0000   76.0000   -9.6428 35

 49 omega   51.00   76.00   1.0000   20.0000
omega____ theta____ kappa____ phi______ frames
    -       70.0000   58.0000  150.4852 25

 50 omega   46.00   84.00   1.0000   20.0000
omega____ theta____ kappa____ phi______ frames
    -       70.0000   69.0000 -107.1485 38

 51 omega   49.00   81.00   1.0000   20.0000
omega____ theta____ kappa____ phi______ frames
    -       70.0000   69.0000   76.6338 32

 52 omega   82.00  117.00   1.0000   20.0000
omega____ theta____ kappa____ phi______ frames
    -       70.0000   52.0000   53.8654 35

 53 omega   48.00   74.00   1.0000   20.0000
omega____ theta____ kappa____ phi______ frames
    -       74.0000   71.0000 -153.0248 26

 54 omega   57.00   85.00   1.0000   20.0000
omega____ theta____ kappa____ phi______ frames
    -       74.0000   64.0000  -81.8224 28

 55 omega   50.00  114.00   1.0000   20.0000
omega____ theta____ kappa____ phi______ frames
    -       78.0000   74.0000   91.2701 64

 56 omega   53.00  127.00   1.0000   20.0000
omega____ theta____ kappa____ phi______ frames
    -       82.0000   76.0000 -127.7683 74

 57 omega   59.00   87.00   1.0000   20.0000
omega____ theta____ kappa____ phi______ frames
    -       82.0000   43.0000 -143.7848 28

 58 omega   59.00  135.00   1.0000   20.0000
omega____ theta____ kappa____ phi______ frames
    -       82.0000   66.0000  140.5926 76

 59 omega   61.00  101.00   1.0000   20.0000
omega____ theta____ kappa____ phi______ frames
    -       82.0000   52.0000  171.5440 40

 60 omega   53.00   79.00   1.0000   20.0000
omega____ theta____ kappa____ phi______ frames
    -       82.0000   76.0000   26.9486 26

 61 omega   12.00  106.00   1.0000   20.0000
omega____ theta____ kappa____ phi______ frames
    -       82.0000  -80.0000  131.7417 94

 62 omega   68.00  101.00   1.0000   20.0000
omega____ theta____ kappa____ phi______ frames
    -       82.0000   57.0000   74.6212 33

 63 omega  121.00  147.00   1.0000   25.0000
omega____ theta____ kappa____ phi______ frames
    -       86.0000   64.0000  -51.4528 26

 64 omega   63.00   89.00   1.0000   25.0000
omega____ theta____ kappa____ phi______ frames
    -       86.0000   64.0000  -51.4528 26

 65 omega   57.00  112.00   1.0000   25.0000
omega____ theta____ kappa____ phi______ frames
    -       86.0000   75.0000   35.8664 55

 66 omega   66.00   98.00   1.0000   25.0000
omega____ theta____ kappa____ phi______ frames
    -       86.0000   59.0000  -22.6866 32

 67 omega   61.00  130.00   1.0000   25.0000
omega____ theta____ kappa____ phi______ frames
    -       90.0000   76.0000  113.4447 69

 68 omega   67.00  125.00   1.0000   25.0000
omega____ theta____ kappa____ phi______ frames
    -       90.0000   44.0000   24.9128 58

 69 omega   67.00   93.00   1.0000   25.0000
omega____ theta____ kappa____ phi______ frames
    -       94.0000   72.0000 -172.6544 26

 70 omega   68.00  106.00   1.0000   25.0000
omega____ theta____ kappa____ phi______ frames
    -       94.0000   70.0000  -97.4180 38

 71 omega   70.00  100.00   1.0000   25.0000
omega____ theta____ kappa____ phi______ frames
    -       98.0000   73.0000 -176.0582 30

 72 omega  114.00  140.00   1.0000   25.0000
omega____ theta____ kappa____ phi______ frames
    -      110.2342  -80.0000   22.3417 26

 73 omega   79.00  107.00   1.0000   25.0000
omega____ theta____ kappa____ phi______ frames
    -      110.2342  -80.0000   22.3417 28

 74 omega   46.00   72.00   1.0000   25.0000
omega____ theta____ kappa____ phi______ frames
    -      110.2342  -80.0000   22.3417 26

 75 omega   65.00   92.00   1.0000   25.0000
omega____ theta____ kappa____ phi______ frames
    -      110.2342  -77.0000  -60.0000 27

 76 omega   80.00  107.00   1.0000   25.0000
omega____ theta____ kappa____ phi______ frames
    -      110.2342   77.0000   90.0000 27

 77 omega   86.00  155.00   1.0000   25.0000
omega____ theta____ kappa____ phi______ frames
    -      110.2342   38.0000   60.0000 69

 78 omega   39.00  142.00   1.0000   25.0000
omega____ theta____ kappa____ phi______ frames
    -      110.2342  -80.0000 -103.3219 103

 79 omega  117.00  142.00   1.0000   25.0000
omega____ theta____ kappa____ phi______ frames
    -      110.2342  -80.0000   60.7129 25

 80 omega   89.00  177.00   1.0000   25.0000
omega____ theta____ kappa____ phi______ frames
    -      110.2342   64.0000  120.0000 88

 81 omega   88.00  115.00   1.0000   25.0000
omega____ theta____ kappa____ phi______ frames
    -      110.2342   64.0000   30.0000 27

 82 omega   88.00  118.00   1.0000   25.0000
omega____ theta____ kappa____ phi______ frames
    -      110.2342   64.0000    0.0000 30

 83 omega   88.00  174.00   1.0000   25.0000
omega____ theta____ kappa____ phi______ frames
    -      110.2342   64.0000 -120.0000 86

 84 omega   86.00  113.00   1.0000   25.0000
omega____ theta____ kappa____ phi______ frames
    -      110.2342  -77.0000  150.0000 27

 85 omega   47.00   86.00   1.0000   25.0000
omega____ theta____ kappa____ phi______ frames
    -      110.2342  -80.0000   60.7129 39

 86 omega  131.00  157.00   1.0000   25.0000
omega____ theta____ kappa____ phi______ frames
    -      110.2342   38.0000 -120.0000 26

 87 omega   86.00  129.00   1.0000   25.0000
omega____ theta____ kappa____ phi______ frames
    -      110.2342   38.0000 -120.0000 43

 88 omega   89.00  177.00   1.0000   25.0000
omega____ theta____ kappa____ phi______ frames
    -      110.2342   64.0000  -90.0000 88

 89 omega   81.00  106.00   1.0000   25.0000
omega____ theta____ kappa____ phi______ frames
    -      110.2342   77.0000  150.0000 25

 90 omega   55.00  115.00   1.0000   25.0000
omega____ theta____ kappa____ phi______ frames
    -      110.2342  -80.0000   96.4607 60

 91 omega  112.00  138.00   1.0000   25.0000
omega____ theta____ kappa____ phi______ frames
    -      110.2342  -80.0000 -160.3677 26

 92 omega   88.00  177.00   1.0000   25.0000
omega____ theta____ kappa____ phi______ frames
    -      110.2342   64.0000   60.0000 89

 93 omega   89.00  177.00   1.0000   25.0000
omega____ theta____ kappa____ phi______ frames
    -      110.2342   64.0000  -30.0000 88

 94 omega   88.00  177.00   1.0000   25.0000
omega____ theta____ kappa____ phi______ frames
    -      110.2342   64.0000  -60.0000 89

 95 omega   80.00  107.00   1.0000   25.0000
omega____ theta____ kappa____ phi______ frames
    -      110.2342   77.0000 -150.0000 27

 96 omega   39.00  142.00   1.0000   25.0000
omega____ theta____ kappa____ phi______ frames
    -      110.2342  -80.0000  -19.4917 103

 97 omega  152.00  178.00   1.0000   25.0000
omega____ theta____ kappa____ phi______ frames
    -      110.2342   64.0000   90.0000 26

 98 omega   89.00  149.00   1.0000   25.0000
omega____ theta____ kappa____ phi______ frames
    -      110.2342   64.0000   90.0000 60

 99 omega   81.00  108.00   1.0000   25.0000
omega____ theta____ kappa____ phi______ frames
    -      110.2342   77.0000 -120.0000 27

100 omega   82.00  108.00   1.0000   25.0000
omega____ theta____ kappa____ phi______ frames
    -      110.2342   77.0000  -30.0000 26

101 omega   88.00  171.00   1.0000   25.0000
omega____ theta____ kappa____ phi______ frames
    -      110.2342   64.0000  150.0000 83

102 omega   80.00  106.00   1.0000   25.0000
omega____ theta____ kappa____ phi______ frames
    -      110.2342   77.0000  120.0000 26

103 omega  148.00  174.00   1.0000   25.0000
omega____ theta____ kappa____ phi______ frames
    -      110.2342   77.0000   60.0000 26

104 omega   42.00  104.00   1.0000   25.0000
omega____ theta____ kappa____ phi______ frames
    -      110.2342  -80.0000 -160.3677 62

105 omega   81.00  106.00   1.0000   25.0000
omega____ theta____ kappa____ phi______ frames
    -      110.2342   77.0000   60.0000 25

106 omega   82.00  177.00   1.0000   25.0000
omega____ theta____ kappa____ phi______ frames
    -      110.2342   77.0000 -180.0000 95

107 omega   81.00  108.00   1.0000   25.0000
omega____ theta____ kappa____ phi______ frames
    -      110.2342   77.0000  -60.0000 27

108 omega  135.00  161.00   1.0000   25.0000
omega____ theta____ kappa____ phi______ frames
    -      110.2342   77.0000   30.0000 26

109 omega   80.00  106.00   1.0000   25.0000
omega____ theta____ kappa____ phi______ frames
    -      110.2342   77.0000   30.0000 26

110 omega   86.00  131.00   1.0000   25.0000
omega____ theta____ kappa____ phi______ frames
    -      110.2342   38.0000  -90.0000 45

111 omega  140.00  166.00   1.0000   25.0000
omega____ theta____ kappa____ phi______ frames
    -      110.2342   64.0000 -150.0000 26

112 omega   88.00  115.00   1.0000   25.0000
omega____ theta____ kappa____ phi______ frames
    -      110.2342   64.0000 -150.0000 27

113 omega  110.00  177.00   1.0000   25.0000
omega____ theta____ kappa____ phi______ frames
    -      110.2342   77.0000    0.0000 67

114 omega   82.00  108.00   1.0000   25.0000
omega____ theta____ kappa____ phi______ frames
    -      110.2342   77.0000    0.0000 26

115 omega   81.00  108.00   1.0000   25.0000
omega____ theta____ kappa____ phi______ frames
    -      110.2342   77.0000  -90.0000 27

116 omega  -21.00   69.00   1.0000    5.0000
omega____ theta____ kappa____ phi______ frames
    -        0.0000   57.0000  120.0000 90

117 omega  -72.00   26.00   1.0000    5.0000
omega____ theta____ kappa____ phi______ frames
    -        0.0000  -38.0000  150.0000 98

118 omega  -26.00   72.00   1.0000    5.0000
omega____ theta____ kappa____ phi______ frames
    -        0.0000   38.0000  -30.0000 98

119 omega  -16.00   84.00   1.0000    5.0000
omega____ theta____ kappa____ phi______ frames
    -       14.0000   77.0000  -37.3665 100

120 omega   -8.00   92.00   1.0000    5.0000
omega____ theta____ kappa____ phi______ frames
    -       22.0000   77.0000 -151.0318 100

121 omega -113.00  -12.00   1.0000   20.0000
omega____ theta____ kappa____ phi______ frames
    -      -42.5000  -77.0000  150.0000 101

122 omega   15.00   47.00   1.0000   20.0000
omega____ theta____ kappa____ phi______ frames
    -       46.0000   79.0000  -74.4692 32

123 omega   15.00   47.00   1.0000   20.0000
omega____ theta____ kappa____ phi______ frames
    -       46.0000   79.0000  -46.0175 32

124 omega   19.00   47.00   1.0000   20.0000
omega____ theta____ kappa____ phi______ frames
    -       50.0000   79.0000  -31.6728 28

125 omega   18.00   46.00   1.0000   20.0000
omega____ theta____ kappa____ phi______ frames
    -       50.0000   80.0000   53.8720 28

126 omega   19.00   47.00   1.0000   20.0000
omega____ theta____ kappa____ phi______ frames
    -       50.0000   79.0000   24.7964 28

127 omega   19.00   47.00   1.0000   20.0000
omega____ theta____ kappa____ phi______ frames
    -       50.0000   79.0000  131.3842 28

128 omega   23.00   49.00   1.0000   20.0000
omega____ theta____ kappa____ phi______ frames
    -       54.0000   78.0000 -123.2424 26

129 omega   23.00   49.00   1.0000   20.0000
omega____ theta____ kappa____ phi______ frames
    -       54.0000   78.0000  -85.4914 26

130 omega   25.00  124.00   1.0000   20.0000
omega____ theta____ kappa____ phi______ frames
    -       54.0000   76.0000   49.7545 99

131 omega  -15.00   85.00   1.0000   20.0000
omega____ theta____ kappa____ phi______ frames
    -       55.1171  -77.0000    0.0000 100

132 omega  -15.00   85.00   1.0000   20.0000
omega____ theta____ kappa____ phi______ frames
    -       55.1171  -77.0000   60.0000 100

133 omega  -15.00   86.00   1.0000   20.0000
omega____ theta____ kappa____ phi______ frames
    -       55.1171  -79.0000 -170.5298 101

134 omega  -15.00   85.00   1.0000   20.0000
omega____ theta____ kappa____ phi______ frames
    -       55.1171  -77.0000  -90.0000 100

135 omega   28.00  128.00   1.0000   20.0000
omega____ theta____ kappa____ phi______ frames
    -       58.0000   77.0000 -167.1957 100

136 omega   32.00  132.00   1.0000   20.0000
omega____ theta____ kappa____ phi______ frames
    -       62.0000   77.0000   -4.4269 100

137 omega   35.00   60.00   1.0000   20.0000
omega____ theta____ kappa____ phi______ frames
    -       62.0000   71.0000  117.4361 25

138 omega   44.00  134.00   1.0000   20.0000
omega____ theta____ kappa____ phi______ frames
    -       66.0000   63.0000  172.6299 90

139 omega   39.00  135.00   1.0000   20.0000
omega____ theta____ kappa____ phi______ frames
    -       66.0000   71.0000  -67.4950 96

140 omega   41.00  140.00   1.0000   20.0000
omega____ theta____ kappa____ phi______ frames
    -       70.0000   76.0000   -9.6428 99

141 omega   45.00  138.00   1.0000   20.0000
omega____ theta____ kappa____ phi______ frames
    -       70.0000   69.0000 -107.1485 93

142 omega   45.00  138.00   1.0000   20.0000
omega____ theta____ kappa____ phi______ frames
    -       70.0000   69.0000   76.6338 93

143 omega   49.00  140.00   1.0000   20.0000
omega____ theta____ kappa____ phi______ frames
    -       70.0000   52.0000   53.8654 91

144 omega   51.00  141.00   1.0000   20.0000
omega____ theta____ kappa____ phi______ frames
    -       74.0000   64.0000  -81.8224 90

145 omega   47.00  143.00   1.0000   20.0000
omega____ theta____ kappa____ phi______ frames
    -       74.0000   71.0000 -153.0248 96

146 omega   50.00  148.00   1.0000   20.0000
omega____ theta____ kappa____ phi______ frames
    -       78.0000   74.0000   91.2701 98

147 omega   53.00  150.00   1.0000   20.0000
omega____ theta____ kappa____ phi______ frames
    -       78.0000   39.0000   19.6509 97

148 omega   61.00  151.00   1.0000   20.0000
omega____ theta____ kappa____ phi______ frames
    -       82.0000   57.0000   74.6212 90

149 omega   53.00  152.00   1.0000   20.0000
omega____ theta____ kappa____ phi______ frames
    -       82.0000   76.0000 -127.7683 99

150 omega   58.00  154.00   1.0000   20.0000
omega____ theta____ kappa____ phi______ frames
    -       82.0000   43.0000 -143.7848 96

151 omega   59.00  150.00   1.0000   20.0000
omega____ theta____ kappa____ phi______ frames
    -       82.0000   66.0000  140.5926 91

152 omega   53.00  152.00   1.0000   20.0000
omega____ theta____ kappa____ phi______ frames
    -       82.0000   76.0000   26.9486 99

153 omega   11.00  114.00   1.0000   20.0000
omega____ theta____ kappa____ phi______ frames
    -       82.0000  -80.0000  131.7417 103

154 omega   61.00  152.00   1.0000   20.0000
omega____ theta____ kappa____ phi______ frames
    -       82.0000   52.0000  171.5440 91

;
_diffrn_measurement_device '\k-geometry diffractometer'
_diffrn_measurement_device_type 'Agilent SuperNova, Dual, Cu at zero, Eos'
_diffrn_measurement_method '\w scans'
_diffrn_measurement_specimen_support 'polyimid foil'
_diffrn_orient_matrix_UB_11 -0.0204444000
_diffrn_orient_matrix_UB_12 -0.0797182000
_diffrn_orient_matrix_UB_13 0.0509452000
_diffrn_orient_matrix_UB_21 0.1133292000
_diffrn_orient_matrix_UB_22 -0.0378566000
_diffrn_orient_matrix_UB_23 -0.0254425000
_diffrn_orient_matrix_UB_31 0.0971464000
_diffrn_orient_matrix_UB_32 0.0934124000
_diffrn_orient_matrix_UB_33 0.1135716000
_diffrn_radiation_monochromator mirror
_diffrn_radiation_probe x-ray
_diffrn_radiation_type 'Cu K\a'
_diffrn_radiation_wavelength 1.5418
_diffrn_reflns_av_R_equivalents 0.0424
_diffrn_reflns_av_unetI/netI 0.0223
_diffrn_reflns_Laue_measured_fraction_full 0.985
_diffrn_reflns_Laue_measured_fraction_max 0.973
_diffrn_reflns_limit_h_max 13
_diffrn_reflns_limit_h_min -13
_diffrn_reflns_limit_k_max 16
_diffrn_reflns_limit_k_min -16
_diffrn_reflns_limit_l_max 17
_diffrn_reflns_limit_l_min -17
_diffrn_reflns_number 63489
_diffrn_reflns_point_group_measured_fraction_full 0.985
_diffrn_reflns_point_group_measured_fraction_max 0.973
_diffrn_reflns_theta_full 67.684
_diffrn_reflns_theta_max 71.833
_diffrn_reflns_theta_min 3.645
_diffrn_source 'microfocus X-Ray tube'
_diffrn_source_type 'Agilent SuperNova (Cu) x-ray Source'
_exptl_absorpt_coefficient_mu 3.173
_exptl_absorpt_correction_T_max 0.965
_exptl_absorpt_correction_T_min 0.749
_exptl_absorpt_correction_type gaussian
_exptl_absorpt_process_details
;
CrysAlisPro, Agilent Technologies,
Version 1.171.36.24a (release 19-12-2012 CrysAlis171 .NET)
(compiled Dec 19 2012,11:08:27)
numerical absorption correction based on gaussian integration over
            a multifaceted crystal model
;
_exptl_crystal_colour colourless
_exptl_crystal_density_diffrn 1.563
_exptl_crystal_description irregular
_exptl_crystal_F_000 882
_exptl_crystal_size_max 0.1399
_exptl_crystal_size_mid 0.0662
_exptl_crystal_size_min 0.0111
_refine_diff_density_max 0.467
_refine_diff_density_min -0.429
_refine_diff_density_rms 0.053
_refine_ls_extinction_method none
_refine_ls_goodness_of_fit_ref 1.047
_refine_ls_hydrogen_treatment constr
_refine_ls_matrix_type full
_refine_ls_number_parameters 535
_refine_ls_number_reflns 7012
_refine_ls_number_restraints 17
_refine_ls_restrained_S_all 1.046
_refine_ls_R_factor_all 0.0271
_refine_ls_R_factor_gt 0.0245
_refine_ls_shift/su_max 0.001
_refine_ls_shift/su_mean 0.000
_refine_ls_structure_factor_coef Fsqd
_refine_ls_weighting_details 'w=1/[\s^2^(Fo^2^)+(0.0255P)^2^+1.4306P] where P=(Fo^2^+2Fc^2^)/3'
_refine_ls_weighting_scheme calc
_refine_ls_wR_factor_gt 0.0588
_refine_ls_wR_factor_ref 0.0599
_reflns_Friedel_coverage 0.000
_reflns_number_gt 6619
_reflns_number_total 7012
_reflns_threshold_expression 'I > 2\s(I)'
_cod_data_source_file ic401603y_si_002_5.cif
_cod_data_source_block ga_ss47
_cod_original_cell_volume 1838.17(8)
_cod_original_formula_sum 'C40.50 H37 F8 N7 Zr'
_cod_database_code 4335906
_audit_block_refno 1696
_audit_block_usercomment 'SOS701, irregular, colourless'
_olex2_refinement_description
;
1. Fixed Uiso
 At 1.2 times of:
  All C(H) groups, All C(H,H) groups
 At 1.5 times of:
  All C(H,H,H) groups
2. Restrained distances
 C87-C82 \\sim C87-C86
 with sigma of 0.02
3. Restrained atomic chiral volume
 C81
 fixed at 0 with sigma of 0.1
4. Rigid bond restraints
 C81, C82, C83, C84, C85, C86, C87
 with sigma for 1-2 distances of 0.01 and sigma for 1-3 distances of 0.01
5. Uiso/Uaniso restraints and constraints
C81 \\sim C82 \\sim C83 \\sim C84 \\sim C85 \\sim C86 \\sim C87: within 1A 
with sigma of 0.01 and sigma for terminal atoms of 0.01
6. others
 Fixed Sof: C81(0.5) C82(0.5) H82(0.5) C83(0.5) H83(0.5) C84(0.5) H84(0.5)
 C85(0.5) H85(0.5) C86(0.5) H86(0.5) C87(0.5) H87A(0.5) H87B(0.5) H87C(0.5)
7.a Secondary CH2 refined with riding coordinates:
 C1(H1A,H1B), C3(H3A,H3B)
7.b Aromatic/amide H refined with riding coordinates:
 C6(H6), C7(H7), C8(H8), C9(H9), C27(H27), C28(H28), C29(H29), C30(H30),
 C31(H31), C33(H33), C34(H34), C35(H35), C36(H36), C37(H37), C82(H82), C83(H83),
  C84(H84), C85(H85), C86(H86)
7.c Fitted hexagon refined as free rotating group:
 C81(C82,C83,C84,C85,C86)
7.d Idealised Me refined as rotating group:
 C4(H4A,H4B,H4C), C16(H16A,H16B,H16C), C17(H17A,H17B,H17C), C24(H24A,H24B,
 H24C), C25(H25A,H25B,H25C), C87(H87A,H87B,H87C)
;
_shelx_estimated_absorpt_t_max 0.742
_shelx_estimated_absorpt_t_min 0.742
_cell_oxdiff_length_a 11.2275(2)
_cell_oxdiff_length_b 13.7650(3)
_cell_oxdiff_length_c 14.1485(3)
_cell_oxdiff_angle_alpha 112.625(2)
_cell_oxdiff_angle_beta 105.1498(18)
_cell_oxdiff_angle_gamma 101.2234(18)
_cell_oxdiff_volume 1838.17(7)
_cell_oxdiff_measurement_reflns_used 34503
_reflns_odcompleteness_completeness 98.54
_reflns_odcompleteness_theta 66.97
_reflns_odcompleteness_iscentric 1

loop_
_symmetry_equiv_pos_as_xyz
'x, y, z'
'-x, -y, -z'

loop_
_atom_site_label
_atom_site_type_symbol
_atom_site_fract_x
_atom_site_fract_y
_atom_site_fract_z
_atom_site_U_iso_or_equiv
_atom_site_adp_type
_atom_site_occupancy
_atom_site_site_symmetry_order
_atom_site_calc_flag
_atom_site_refinement_flags_posn
_atom_site_refinement_flags_adp
_atom_site_refinement_flags_occupancy
_atom_site_disorder_assembly
_atom_site_disorder_group
Zr1 Zr 0.35615(2) 0.28981(2) 0.14433(2) 0.01184(5) Uani 1 1 d . . . . .
F1 F 0.67249(11) 0.65336(9) 0.49683(9) 0.0256(2) Uani 1 1 d . . . . .
F2 F 0.92280(11) 0.66419(10) 0.55180(10) 0.0316(3) Uani 1 1 d . . . . .
F3 F 0.99827(10) 0.51519(10) 0.40651(9) 0.0249(2) Uani 1 1 d . . . . .
F4 F 0.82358(10) 0.35146(9) 0.21610(9) 0.0221(2) Uani 1 1 d . . . . .
F5 F -0.11561(10) 0.31838(10) 0.01272(10) 0.0257(3) Uani 1 1 d . . . . .
F6 F -0.16726(11) 0.39382(10) -0.13774(10) 0.0281(3) Uani 1 1 d . . . . .
F7 F 0.01523(11) 0.43647(10) -0.22434(10) 0.0259(3) Uani 1 1 d . . . . .
F8 F 0.24255(11) 0.40594(10) -0.16414(10) 0.0287(3) Uani 1 1 d . . . . .
N1 N 0.55231(14) 0.33874(12) 0.14749(12) 0.0146(3) Uani 1 1 d . . . . .
N2 N 0.29760(14) 0.30987(12) -0.01013(12) 0.0147(3) Uani 1 1 d . . . . .
N3 N 0.35499(14) 0.12413(12) 0.01226(13) 0.0157(3) Uani 1 1 d . . . . .
N4 N 0.47169(14) 0.48236(12) 0.28557(13) 0.0154(3) Uani 1 1 d . . . . .
N5 N 0.12731(14) 0.28303(12) 0.08889(13) 0.0154(3) Uani 1 1 d . . . . .
N6 N 0.35459(14) 0.22702(12) 0.24216(13) 0.0152(3) Uani 1 1 d . . . . .
N7 N 0.36014(15) 0.16702(13) 0.30102(13) 0.0191(3) Uani 1 1 d . . . . .
C1 C 0.58867(17) 0.29825(15) 0.05125(15) 0.0164(4) Uani 1 1 d . . . . .
H1A H 0.6425 0.2507 0.0591 0.020 Uiso 1 1 calc R U . . .
H1B H 0.6436 0.3630 0.0498 0.020 Uiso 1 1 calc R U . . .
C2 C 0.47136(17) 0.23078(15) -0.05982(15) 0.0157(4) Uani 1 1 d . . . . .
C3 C 0.37730(18) 0.29676(16) -0.07783(16) 0.0174(4) Uani 1 1 d . . . . .
H3A H 0.4298 0.3717 -0.0621 0.021 Uiso 1 1 calc R U . . .
H3B H 0.3184 0.2581 -0.1564 0.021 Uiso 1 1 calc R U . . .
C4 C 0.53141(19) 0.21378(17) -0.14878(16) 0.0213(4) Uani 1 1 d . . . . .
H4A H 0.5776 0.2866 -0.1404 0.032 Uiso 1 1 calc R U . . .
H4B H 0.4618 0.1706 -0.2220 0.032 Uiso 1 1 calc R U . . .
H4C H 0.5931 0.1733 -0.1406 0.032 Uiso 1 1 calc R U . . .
C5 C 0.40003(17) 0.11937(15) -0.06901(15) 0.0167(4) Uani 1 1 d . . . . .
C6 C 0.38492(19) 0.01672(17) -0.15217(17) 0.0241(4) Uani 1 1 d . . . . .
H6 H 0.4173 0.0137 -0.2085 0.029 Uiso 1 1 calc R U . . .
C7 C 0.3226(2) -0.08137(17) -0.15313(18) 0.0274(5) Uani 1 1 d . . . . .
H7 H 0.3116 -0.1517 -0.2101 0.033 Uiso 1 1 calc R U . . .
C8 C 0.27696(19) -0.07542(16) -0.07019(18) 0.0237(4) Uani 1 1 d . . . . .
H8 H 0.2333 -0.1413 -0.0693 0.028 Uiso 1 1 calc R U . . .
C9 C 0.29601(17) 0.02810(15) 0.01113(16) 0.0186(4) Uani 1 1 d . . . . .
H9 H 0.2663 0.0322 0.0691 0.022 Uiso 1 1 calc R U . . .
C10 C 0.64775(17) 0.41615(14) 0.24653(15) 0.0143(4) Uani 1 1 d . . . . .
C11 C 0.60983(17) 0.49256(14) 0.32425(15) 0.0147(4) Uani 1 1 d . . . . .
C12 C 0.70307(18) 0.57439(15) 0.42374(16) 0.0186(4) Uani 1 1 d . . . . .
C13 C 0.83419(18) 0.58363(16) 0.45355(16) 0.0213(4) Uani 1 1 d . . . . .
C14 C 0.87179(17) 0.50866(16) 0.38027(16) 0.0188(4) Uani 1 1 d . . . . .
C15 C 0.78080(17) 0.42712(15) 0.28085(15) 0.0162(4) Uani 1 1 d . . . . .
C16 C 0.41578(19) 0.50735(17) 0.37343(17) 0.0231(4) Uani 1 1 d . . . . .
H16A H 0.3214 0.4914 0.3404 0.035 Uiso 1 1 calc R U . . .
H16B H 0.4576 0.5862 0.4277 0.035 Uiso 1 1 calc R U . . .
H16C H 0.4315 0.4608 0.4100 0.035 Uiso 1 1 calc R U . . .
C17 C 0.45577(19) 0.55787(16) 0.23435(18) 0.0229(4) Uani 1 1 d . . . . .
H17A H 0.4922 0.5407 0.1763 0.034 Uiso 1 1 calc R U . . .
H17B H 0.5020 0.6355 0.2907 0.034 Uiso 1 1 calc R U . . .
H17C H 0.3626 0.5470 0.2023 0.034 Uiso 1 1 calc R U . . .
C18 C 0.18900(17) 0.33733(14) -0.04185(15) 0.0147(4) Uani 1 1 d . . . . .
C19 C 0.09558(17) 0.32364(15) 0.00752(15) 0.0160(4) Uani 1 1 d . . . . .
C20 C -0.02180(17) 0.34106(15) -0.02680(16) 0.0183(4) Uani 1 1 d . . . . .
C21 C -0.05109(17) 0.37854(16) -0.10482(16) 0.0197(4) Uani 1 1 d . . . . .
C22 C 0.04021(18) 0.39798(15) -0.14956(16) 0.0189(4) Uani 1 1 d . . . . .
C23 C 0.15679(18) 0.37839(15) -0.11927(16) 0.0174(4) Uani 1 1 d . . . . .
C24 C 0.05728(18) 0.16018(15) 0.03501(16) 0.0193(4) Uani 1 1 d . . . . .
H24A H 0.0831 0.1225 -0.0269 0.029 Uiso 1 1 calc R U . . .
H24B H -0.0373 0.1456 0.0078 0.029 Uiso 1 1 calc R U . . .
H24C H 0.0802 0.1320 0.0888 0.029 Uiso 1 1 calc R U . . .
C25 C 0.09418(18) 0.34071(17) 0.18678(16) 0.0210(4) Uani 1 1 d . . . . .
H25A H 0.1435 0.3305 0.2484 0.032 Uiso 1 1 calc R U . . .
H25B H 0.0003 0.3090 0.1685 0.032 Uiso 1 1 calc R U . . .
H25C H 0.1169 0.4205 0.2077 0.032 Uiso 1 1 calc R U . . .
C26 C 0.47939(18) 0.18946(16) 0.38157(16) 0.0191(4) Uani 1 1 d . . . . .
C27 C 0.4863(2) 0.15613(18) 0.46479(18) 0.0280(5) Uani 1 1 d . . . . .
H27 H 0.4086 0.1150 0.4659 0.034 Uiso 1 1 calc R U . . .
C28 C 0.6059(2) 0.1831(2) 0.54493(19) 0.0366(5) Uani 1 1 d . . . . .
H28 H 0.6091 0.1597 0.6003 0.044 Uiso 1 1 calc R U . . .
C29 C 0.7208(2) 0.2433(2) 0.5464(2) 0.0375(5) Uani 1 1 d . . . . .
H29 H 0.8023 0.2613 0.6019 0.045 Uiso 1 1 calc R U . . .
C30 C 0.7147(2) 0.27695(19) 0.46513(19) 0.0312(5) Uani 1 1 d . . . . .
H30 H 0.7929 0.3184 0.4651 0.037 Uiso 1 1 calc R U . . .
C31 C 0.59596(19) 0.25083(16) 0.38388(17) 0.0217(4) Uani 1 1 d . . . . .
H31 H 0.5938 0.2749 0.3291 0.026 Uiso 1 1 calc R U . . .
C32 C 0.24249(19) 0.09104(16) 0.28455(15) 0.0190(4) Uani 1 1 d . . . . .
C33 C 0.13207(19) 0.12247(17) 0.28222(16) 0.0228(4) Uani 1 1 d . . . . .
H33 H 0.1358 0.1953 0.2917 0.027 Uiso 1 1 calc R U . . .
C34 C 0.0160(2) 0.0488(2) 0.26619(18) 0.0342(5) Uani 1 1 d . . . . .
H34 H -0.0592 0.0711 0.2636 0.041 Uiso 1 1 calc R U . . .
C35 C 0.0098(3) -0.0564(2) 0.25407(19) 0.0412(6) Uani 1 1 d . . . . .
H35 H -0.0692 -0.1065 0.2439 0.049 Uiso 1 1 calc R U . . .
C36 C 0.1187(3) -0.08835(19) 0.25673(19) 0.0428(6) Uani 1 1 d . . . . .
H36 H 0.1148 -0.1606 0.2494 0.051 Uiso 1 1 calc R U . . .
C37 C 0.2349(2) -0.01635(17) 0.27009(18) 0.0300(5) Uani 1 1 d . . . . .
H37 H 0.3086 -0.0404 0.2693 0.036 Uiso 1 1 calc R U . . .
C81 C -0.0519(4) -0.0433(3) 0.4809(3) 0.0390(11) Uani 0.5 1 d G U P A -1
C82 C -0.0591(4) 0.0625(4) 0.5035(4) 0.052(3) Uani 0.5 1 d DG U P A -1
H82 H -0.1419 0.0725 0.4849 0.063 Uiso 0.5 1 calc R U P A -1
C83 C 0.0549(5) 0.1537(3) 0.5532(4) 0.0689(19) Uani 0.5 1 d G U P A -1
H83 H 0.0499 0.2260 0.5687 0.083 Uiso 0.5 1 calc R U P A -1
C84 C 0.1760(4) 0.1390(4) 0.5804(4) 0.080(4) Uani 0.5 1 d G U P A -1
H84 H 0.2539 0.2013 0.6143 0.096 Uiso 0.5 1 calc R U P A -1
C85 C 0.1833(3) 0.0332(4) 0.5577(4) 0.0673(18) Uani 0.5 1 d G U P A -1
H85 H 0.2661 0.0232 0.5763 0.081 Uiso 0.5 1 calc R U P A -1
C86 C 0.0693(4) -0.0580(3) 0.5080(3) 0.047(3) Uani 0.5 1 d DG U P A -1
H86 H 0.0742 -0.1303 0.4926 0.057 Uiso 0.5 1 calc R U P A -1
C87 C -0.1757(8) -0.1425(6) 0.4291(8) 0.056(3) Uani 0.5 1 d D U P A -1
H87A H -0.1958 -0.1564 0.4870 0.084 Uiso 0.5 1 calc R U P A -1
H87B H -0.1632 -0.2084 0.3783 0.084 Uiso 0.5 1 calc R U P A -1
H87C H -0.2482 -0.1268 0.3885 0.084 Uiso 0.5 1 calc R U P A -1

loop_
_atom_site_aniso_label
_atom_site_aniso_U_11
_atom_site_aniso_U_22
_atom_site_aniso_U_33
_atom_site_aniso_U_23
_atom_site_aniso_U_13
_atom_site_aniso_U_12
Zr1 0.00998(8) 0.01475(8) 0.01372(9) 0.00773(7) 0.00566(6) 0.00586(6)
F1 0.0221(6) 0.0212(6) 0.0223(6) -0.0005(5) 0.0068(5) 0.0084(5)
F2 0.0199(6) 0.0297(6) 0.0248(7) 0.0005(6) -0.0014(5) 0.0051(5)
F3 0.0109(5) 0.0335(6) 0.0264(6) 0.0124(6) 0.0032(5) 0.0073(5)
F4 0.0156(5) 0.0263(6) 0.0235(6) 0.0073(5) 0.0090(5) 0.0116(5)
F5 0.0146(5) 0.0396(7) 0.0330(7) 0.0213(6) 0.0133(5) 0.0137(5)
F6 0.0171(6) 0.0372(7) 0.0366(7) 0.0221(6) 0.0067(5) 0.0163(5)
F7 0.0253(6) 0.0315(6) 0.0307(7) 0.0234(6) 0.0075(5) 0.0141(5)
F8 0.0283(6) 0.0387(7) 0.0378(7) 0.0289(6) 0.0181(6) 0.0172(5)
N1 0.0127(7) 0.0168(7) 0.0166(8) 0.0078(7) 0.0071(6) 0.0068(6)
N2 0.0142(7) 0.0206(8) 0.0162(8) 0.0112(7) 0.0081(6) 0.0108(6)
N3 0.0129(7) 0.0185(8) 0.0180(8) 0.0094(7) 0.0055(6) 0.0084(6)
N4 0.0136(7) 0.0177(8) 0.0183(8) 0.0093(7) 0.0073(7) 0.0078(6)
N5 0.0140(7) 0.0189(8) 0.0171(8) 0.0096(7) 0.0077(6) 0.0078(6)
N6 0.0157(7) 0.0161(7) 0.0166(8) 0.0086(7) 0.0074(6) 0.0069(6)
N7 0.0179(8) 0.0244(8) 0.0231(9) 0.0174(8) 0.0086(7) 0.0087(7)
C1 0.0128(8) 0.0207(9) 0.0190(10) 0.0096(8) 0.0085(8) 0.0082(7)
C2 0.0159(9) 0.0196(9) 0.0158(10) 0.0088(8) 0.0087(8) 0.0094(8)
C3 0.0176(9) 0.0241(10) 0.0194(10) 0.0141(9) 0.0102(8) 0.0118(8)
C4 0.0200(9) 0.0294(11) 0.0209(10) 0.0127(9) 0.0120(8) 0.0130(8)
C5 0.0133(8) 0.0210(9) 0.0168(10) 0.0082(8) 0.0049(8) 0.0094(7)
C6 0.0227(10) 0.0247(10) 0.0237(11) 0.0064(9) 0.0121(9) 0.0107(8)
C7 0.0259(11) 0.0184(10) 0.0306(12) 0.0029(9) 0.0115(10) 0.0085(8)
C8 0.0202(10) 0.0177(9) 0.0332(12) 0.0110(9) 0.0098(9) 0.0080(8)
C9 0.0157(9) 0.0196(9) 0.0233(10) 0.0109(9) 0.0077(8) 0.0082(8)
C10 0.0132(8) 0.0148(8) 0.0182(10) 0.0100(8) 0.0066(8) 0.0054(7)
C11 0.0125(8) 0.0160(9) 0.0184(10) 0.0097(8) 0.0061(8) 0.0061(7)
C12 0.0200(9) 0.0177(9) 0.0191(10) 0.0074(8) 0.0087(8) 0.0089(8)
C13 0.0171(9) 0.0195(10) 0.0179(10) 0.0051(9) 0.0007(8) 0.0023(8)
C14 0.0113(8) 0.0235(10) 0.0237(11) 0.0130(9) 0.0057(8) 0.0065(8)
C15 0.0153(9) 0.0185(9) 0.0191(10) 0.0095(8) 0.0091(8) 0.0084(7)
C16 0.0169(9) 0.0256(10) 0.0221(11) 0.0044(9) 0.0110(9) 0.0062(8)
C17 0.0204(10) 0.0209(10) 0.0318(12) 0.0159(9) 0.0077(9) 0.0102(8)
C18 0.0144(8) 0.0137(8) 0.0149(9) 0.0056(8) 0.0041(7) 0.0062(7)
C19 0.0148(9) 0.0169(9) 0.0188(10) 0.0090(8) 0.0068(8) 0.0081(7)
C20 0.0139(9) 0.0194(9) 0.0227(10) 0.0090(9) 0.0081(8) 0.0072(7)
C21 0.0129(9) 0.0201(9) 0.0240(11) 0.0093(9) 0.0024(8) 0.0092(8)
C22 0.0220(9) 0.0170(9) 0.0186(10) 0.0107(8) 0.0036(8) 0.0082(8)
C23 0.0175(9) 0.0185(9) 0.0202(10) 0.0103(8) 0.0093(8) 0.0078(8)
C24 0.0176(9) 0.0202(9) 0.0221(10) 0.0115(9) 0.0075(8) 0.0060(8)
C25 0.0168(9) 0.0299(11) 0.0200(10) 0.0104(9) 0.0104(8) 0.0123(8)
C26 0.0211(9) 0.0215(9) 0.0180(10) 0.0092(8) 0.0080(8) 0.0123(8)
C27 0.0300(11) 0.0366(12) 0.0288(12) 0.0223(11) 0.0127(10) 0.0169(10)
C28 0.0431(14) 0.0490(14) 0.0289(13) 0.0254(12) 0.0113(11) 0.0250(12)
C29 0.0295(12) 0.0452(14) 0.0305(13) 0.0147(12) 0.0000(10) 0.0185(11)
C30 0.0224(10) 0.0327(12) 0.0340(13) 0.0124(11) 0.0062(10) 0.0117(9)
C31 0.0206(10) 0.0245(10) 0.0229(11) 0.0119(9) 0.0083(9) 0.0114(8)
C32 0.0237(10) 0.0194(9) 0.0123(9) 0.0074(8) 0.0072(8) 0.0029(8)
C33 0.0214(10) 0.0278(11) 0.0177(10) 0.0116(9) 0.0062(8) 0.0039(8)
C34 0.0227(11) 0.0523(15) 0.0204(12) 0.0175(11) 0.0057(9) -0.0005(10)
C35 0.0406(14) 0.0405(14) 0.0194(12) 0.0089(11) 0.0058(11) -0.0163(11)
C36 0.0729(19) 0.0173(11) 0.0230(13) 0.0050(10) 0.0168(13) -0.0055(11)
C37 0.0478(14) 0.0212(10) 0.0230(12) 0.0098(9) 0.0173(11) 0.0108(10)
C81 0.051(3) 0.053(3) 0.018(2) 0.017(2) 0.017(2) 0.019(2)
C82 0.070(6) 0.070(6) 0.048(6) 0.047(6) 0.030(5) 0.034(5)
C83 0.119(6) 0.049(3) 0.044(4) 0.026(3) 0.042(4) 0.012(4)
C84 0.078(7) 0.095(8) 0.042(8) 0.028(8) 0.025(7) -0.021(7)
C85 0.041(3) 0.117(6) 0.034(3) 0.031(4) 0.017(3) 0.009(3)
C86 0.059(5) 0.065(6) 0.023(4) 0.015(4) 0.024(4) 0.029(4)
C87 0.064(6) 0.065(6) 0.032(6) 0.024(6) 0.014(5) 0.007(5)

loop_
_atom_type_symbol
_atom_type_description
_atom_type_scat_dispersion_real
_atom_type_scat_dispersion_imag
_atom_type_scat_source
C C 0.0181 0.0091 'International Tables Vol C Tables 4.2.6.8 and 6.1.1.4'
H H 0.0000 0.0000 'International Tables Vol C Tables 4.2.6.8 and 6.1.1.4'
F F 0.0727 0.0534 'International Tables Vol C Tables 4.2.6.8 and 6.1.1.4'
N N 0.0311 0.0180 'International Tables Vol C Tables 4.2.6.8 and 6.1.1.4'
Zr Zr -0.1862 2.2449 'International Tables Vol C Tables 4.2.6.8 and 6.1.1.4'

loop_
_exptl_crystal_face_index_h
_exptl_crystal_face_index_k
_exptl_crystal_face_index_l
_exptl_crystal_face_perp_dist
_exptl_oxdiff_crystal_face_indexfrac_h
_exptl_oxdiff_crystal_face_indexfrac_k
_exptl_oxdiff_crystal_face_indexfrac_l
_exptl_oxdiff_crystal_face_x
_exptl_oxdiff_crystal_face_y
_exptl_oxdiff_crystal_face_z
0 -8 7 0.0055 0.0041 -7.9985 7.0017 0.9943 0.1251 0.0484
0 8 -7 0.0055 -0.0041 7.9985 -7.0017 -0.9943 -0.1251 -0.0484
2 3 5 0.0278 2.0039 3.0038 4.9999 -0.0257 -0.0138 1.0431
-4 -2 -3 0.0291 -4.0031 -2.0042 -2.9980 0.0889 -0.3015 -0.9166
-4 3 7 0.0472 -3.9965 3.0008 7.0048 0.1994 -0.7447 0.6876
3 -3 -7 0.0563 2.9962 -3.0014 -7.0040 -0.1788 0.6314 -0.7848
6 1 0 0.0423 6.0017 1.0041 -0.0043 -0.2030 0.6423 0.6764

loop_
_geom_angle_atom_site_label_1
_geom_angle_atom_site_label_2
_geom_angle_atom_site_label_3
_geom_angle
N1 Zr1 N2 84.86(5)
N1 Zr1 N3 79.30(5)
N1 Zr1 N4 71.16(5)
N1 Zr1 N5 152.44(5)
N2 Zr1 N3 77.58(5)
N2 Zr1 N4 101.77(5)
N2 Zr1 N5 69.81(5)
N3 Zr1 N4 150.35(5)
N3 Zr1 N5 104.65(5)
N4 Zr1 N5 102.75(5)
N6 Zr1 N1 108.93(6)
N6 Zr1 N2 159.96(6)
N6 Zr1 N3 90.47(6)
N6 Zr1 N4 96.56(6)
N6 Zr1 N5 98.38(5)
C1 N1 Zr1 124.67(11)
C10 N1 Zr1 117.08(11)
C10 N1 C1 118.21(14)
C3 N2 Zr1 120.77(10)
C18 N2 Zr1 121.29(11)
C18 N2 C3 117.91(14)
C5 N3 Zr1 122.73(12)
C9 N3 Zr1 117.92(12)
C9 N3 C5 119.06(16)
C11 N4 Zr1 105.99(10)
C11 N4 C16 113.98(14)
C11 N4 C17 108.66(13)
C16 N4 Zr1 109.19(11)
C16 N4 C17 109.85(14)
C17 N4 Zr1 109.03(11)
C19 N5 Zr1 111.68(10)
C19 N5 C24 109.06(14)
C19 N5 C25 113.07(13)
C24 N5 Zr1 101.08(10)
C25 N5 Zr1 111.28(11)
C25 N5 C24 109.99(14)
N7 N6 Zr1 169.72(12)
N6 N7 C26 119.23(15)
N6 N7 C32 118.76(14)
C26 N7 C32 121.79(15)
N1 C1 H1A 108.7
N1 C1 H1B 108.7
N1 C1 C2 114.28(14)
H1A C1 H1B 107.6
C2 C1 H1A 108.7
C2 C1 H1B 108.7
C1 C2 C3 112.69(15)
C4 C2 C1 105.15(14)
C4 C2 C3 105.92(14)
C5 C2 C1 109.82(14)
C5 C2 C3 111.84(14)
C5 C2 C4 111.16(15)
N2 C3 C2 114.71(14)
N2 C3 H3A 108.6
N2 C3 H3B 108.6
C2 C3 H3A 108.6
C2 C3 H3B 108.6
H3A C3 H3B 107.6
C2 C4 H4A 109.5
C2 C4 H4B 109.5
C2 C4 H4C 109.5
H4A C4 H4B 109.5
H4A C4 H4C 109.5
H4B C4 H4C 109.5
N3 C5 C2 116.39(16)
N3 C5 C6 120.12(17)
C6 C5 C2 123.44(16)
C5 C6 H6 119.9
C7 C6 C5 120.23(18)
C7 C6 H6 119.9
C6 C7 H7 120.5
C8 C7 C6 119.10(19)
C8 C7 H7 120.5
C7 C8 H8 120.8
C9 C8 C7 118.49(18)
C9 C8 H8 120.8
N3 C9 C8 122.99(18)
N3 C9 H9 118.5
C8 C9 H9 118.5
N1 C10 C11 117.70(15)
N1 C10 C15 126.38(16)
C15 C10 C11 115.91(16)
C10 C11 N4 115.09(16)
C12 C11 N4 124.83(15)
C12 C11 C10 119.85(16)
F1 C12 C11 121.73(16)
F1 C12 C13 115.92(17)
C11 C12 C13 122.31(17)
F2 C13 C12 120.84(17)
F2 C13 C14 120.72(17)
C14 C13 C12 118.44(18)
F3 C14 C13 120.02(17)
F3 C14 C15 119.84(16)
C15 C14 C13 120.14(16)
F4 C15 C10 119.86(16)
F4 C15 C14 116.80(15)
C14 C15 C10 123.27(16)
N4 C16 H16A 109.5
N4 C16 H16B 109.5
N4 C16 H16C 109.5
H16A C16 H16B 109.5
H16A C16 H16C 109.5
H16B C16 H16C 109.5
N4 C17 H17A 109.5
N4 C17 H17B 109.5
N4 C17 H17C 109.5
H17A C17 H17B 109.5
H17A C17 H17C 109.5
H17B C17 H17C 109.5
N2 C18 C19 117.37(15)
N2 C18 C23 127.51(16)
C23 C18 C19 115.13(15)
C18 C19 N5 116.26(14)
C20 C19 N5 122.84(15)
C20 C19 C18 120.75(16)
F5 C20 C19 120.87(16)
F5 C20 C21 116.87(15)
C21 C20 C19 122.22(17)
F6 C21 C20 121.01(16)
F6 C21 C22 120.85(16)
C22 C21 C20 118.14(16)
F7 C22 C21 119.41(16)
F7 C22 C23 119.58(16)
C21 C22 C23 121.01(16)
F8 C23 C18 121.31(15)
F8 C23 C22 116.04(15)
C22 C23 C18 122.57(16)
N5 C24 H24A 109.5
N5 C24 H24B 109.5
N5 C24 H24C 109.5
H24A C24 H24B 109.5
H24A C24 H24C 109.5
H24B C24 H24C 109.5
N5 C25 H25A 109.5
N5 C25 H25B 109.5
N5 C25 H25C 109.5
H25A C25 H25B 109.5
H25A C25 H25C 109.5
H25B C25 H25C 109.5
N7 C26 C27 122.01(17)
C31 C26 N7 119.94(16)
C31 C26 C27 117.99(18)
C26 C27 H27 119.9
C28 C27 C26 120.1(2)
C28 C27 H27 119.9
C27 C28 H28 119.2
C29 C28 C27 121.6(2)
C29 C28 H28 119.2
C28 C29 H29 120.7
C28 C29 C30 118.6(2)
C30 C29 H29 120.7
C29 C30 H30 119.6
C29 C30 C31 120.9(2)
C31 C30 H30 119.6
C26 C31 H31 119.6
C30 C31 C26 120.79(19)
C30 C31 H31 119.6
C33 C32 N7 120.27(17)
C33 C32 C37 118.71(19)
C37 C32 N7 121.02(18)
C32 C33 H33 119.6
C32 C33 C34 120.9(2)
C34 C33 H33 119.6
C33 C34 H34 119.9
C35 C34 C33 120.2(2)
C35 C34 H34 119.9
C34 C35 H35 120.2
C36 C35 C34 119.5(2)
C36 C35 H35 120.2
C35 C36 H36 119.5
C35 C36 C37 121.0(2)
C37 C36 H36 119.5
C32 C37 H37 120.1
C36 C37 C32 119.7(2)
C36 C37 H37 120.1
C82 C81 C86 120.0
C82 C81 C87 120.2(4)
C86 C81 C87 119.8(4)
C81 C82 H82 120.0
C81 C82 C83 120.0
C83 C82 H82 120.0
C82 C83 H83 120.0
C82 C83 C84 120.0
C84 C83 H83 120.0
C83 C84 H84 120.0
C83 C84 C85 120.0
C85 C84 H84 120.0
C84 C85 H85 120.0
C86 C85 C84 120.0
C86 C85 H85 120.0
C81 C86 H86 120.0
C85 C86 C81 120.0
C85 C86 H86 120.0
C81 C87 H87A 109.5
C81 C87 H87B 109.5
C81 C87 H87C 109.5
H87A C87 H87B 109.5
H87A C87 H87C 109.5
H87B C87 H87C 109.5

loop_
_geom_bond_atom_site_label_1
_geom_bond_atom_site_label_2
_geom_bond_distance
Zr1 N1 2.1573(14)
Zr1 N2 2.2514(14)
Zr1 N3 2.3215(15)
Zr1 N4 2.4357(15)
Zr1 N5 2.4540(14)
Zr1 N6 1.8947(14)
F1 C12 1.355(2)
F2 C13 1.347(2)
F3 C14 1.346(2)
F4 C15 1.358(2)
F5 C20 1.354(2)
F6 C21 1.352(2)
F7 C22 1.346(2)
F8 C23 1.355(2)
N1 C1 1.458(2)
N1 C10 1.367(2)
N2 C3 1.459(2)
N2 C18 1.362(2)
N3 C5 1.357(2)
N3 C9 1.350(2)
N4 C11 1.462(2)
N4 C16 1.490(2)
N4 C17 1.491(2)
N5 C19 1.457(2)
N5 C24 1.495(2)
N5 C25 1.492(2)
N6 N7 1.379(2)
N7 C26 1.399(2)
N7 C32 1.417(2)
C1 H1A 0.9900
C1 H1B 0.9900
C1 C2 1.545(3)
C2 C3 1.554(2)
C2 C4 1.540(2)
C2 C5 1.525(2)
C3 H3A 0.9900
C3 H3B 0.9900
C4 H4A 0.9800
C4 H4B 0.9800
C4 H4C 0.9800
C5 C6 1.390(3)
C6 H6 0.9500
C6 C7 1.388(3)
C7 H7 0.9500
C7 C8 1.380(3)
C8 H8 0.9500
C8 C9 1.375(3)
C9 H9 0.9500
C10 C11 1.423(2)
C10 C15 1.402(2)
C11 C12 1.377(3)
C12 C13 1.387(3)
C13 C14 1.376(3)
C14 C15 1.367(3)
C16 H16A 0.9800
C16 H16B 0.9800
C16 H16C 0.9800
C17 H17A 0.9800
C17 H17B 0.9800
C17 H17C 0.9800
C18 C19 1.425(2)
C18 C23 1.414(2)
C19 C20 1.381(2)
C20 C21 1.381(3)
C21 C22 1.373(3)
C22 C23 1.379(3)
C24 H24A 0.9800
C24 H24B 0.9800
C24 H24C 0.9800
C25 H25A 0.9800
C25 H25B 0.9800
C25 H25C 0.9800
C26 C27 1.409(3)
C26 C31 1.398(3)
C27 H27 0.9500
C27 C28 1.383(3)
C28 H28 0.9500
C28 C29 1.381(3)
C29 H29 0.9500
C29 C30 1.386(3)
C30 H30 0.9500
C30 C31 1.386(3)
C31 H31 0.9500
C32 C33 1.387(3)
C32 C37 1.394(3)
C33 H33 0.9500
C33 C34 1.390(3)
C34 H34 0.9500
C34 C35 1.376(4)
C35 H35 0.9500
C35 C36 1.374(4)
C36 H36 0.9500
C36 C37 1.394(3)
C37 H37 0.9500
C81 C82 1.3900
C81 C86 1.3900
C81 C87 1.514(7)
C82 H82 0.9500
C82 C83 1.3900
C83 H83 0.9500
C83 C84 1.3900
C84 H84 0.9500
C84 C85 1.3900
C85 H85 0.9500
C85 C86 1.3900
C86 H86 0.9500
C87 H87A 0.9800
C87 H87B 0.9800
C87 H87C 0.9800

loop_
_geom_torsion_atom_site_label_1
_geom_torsion_atom_site_label_2
_geom_torsion_atom_site_label_3
_geom_torsion_atom_site_label_4
_geom_torsion
Zr1 N1 C1 C2 9.7(2)
Zr1 N1 C10 C11 -27.05(19)
Zr1 N1 C10 C15 151.76(14)
Zr1 N2 C3 C2 20.0(2)
Zr1 N2 C18 C19 -16.5(2)
Zr1 N2 C18 C23 163.57(15)
Zr1 N3 C5 C2 9.1(2)
Zr1 N3 C5 C6 -173.55(13)
Zr1 N3 C9 C8 172.82(14)
Zr1 N4 C11 C10 26.05(16)
Zr1 N4 C11 C12 -159.49(15)
Zr1 N5 C19 C18 12.51(19)
Zr1 N5 C19 C20 -171.88(15)
Zr1 N6 N7 C26 86.5(7)
Zr1 N6 N7 C32 -98.8(7)
F1 C12 C13 F2 2.7(3)
F1 C12 C13 C14 -177.13(16)
F2 C13 C14 F3 0.1(3)
F2 C13 C14 C15 179.88(16)
F3 C14 C15 F4 4.2(2)
F3 C14 C15 C10 -178.67(16)
F5 C20 C21 F6 1.4(3)
F5 C20 C21 C22 -177.47(16)
F6 C21 C22 F7 2.3(3)
F6 C21 C22 C23 -177.48(17)
F7 C22 C23 F8 3.5(3)
F7 C22 C23 C18 -179.57(16)
N1 Zr1 N6 N7 -62.4(7)
N1 C1 C2 C3 56.07(19)
N1 C1 C2 C4 170.98(14)
N1 C1 C2 C5 -69.34(18)
N1 C10 C11 N4 -3.1(2)
N1 C10 C11 C12 -177.88(15)
N1 C10 C15 F4 -4.8(3)
N1 C10 C15 C14 178.19(17)
N2 Zr1 N6 N7 69.2(8)
N2 C18 C19 N5 1.0(2)
N2 C18 C19 C20 -174.73(17)
N2 C18 C23 F8 -6.8(3)
N2 C18 C23 C22 176.47(18)
N3 Zr1 N6 N7 16.4(7)
N3 C5 C6 C7 0.6(3)
N4 Zr1 N6 N7 -134.7(7)
N4 C11 C12 F1 1.2(3)
N4 C11 C12 C13 -176.36(16)
N5 Zr1 N6 N7 121.3(7)
N5 C19 C20 F5 -1.5(3)
N5 C19 C20 C21 -179.35(17)
N6 N7 C26 C27 161.65(17)
N6 N7 C26 C31 -15.5(3)
N6 N7 C32 C33 -45.8(2)
N6 N7 C32 C37 134.00(19)
N7 C26 C27 C28 -177.92(19)
N7 C26 C31 C30 177.94(18)
N7 C32 C33 C34 -179.96(18)
N7 C32 C37 C36 178.44(19)
C1 N1 C10 C11 150.76(15)
C1 N1 C10 C15 -30.4(2)
C1 C2 C3 N2 -72.8(2)
C1 C2 C5 N3 57.32(19)
C1 C2 C5 C6 -119.94(19)
C2 C5 C6 C7 177.79(18)
C3 N2 C18 C19 165.14(16)
C3 N2 C18 C23 -14.8(3)
C3 C2 C5 N3 -68.6(2)
C3 C2 C5 C6 114.16(19)
C4 C2 C3 N2 172.79(16)
C4 C2 C5 N3 173.26(15)
C4 C2 C5 C6 -4.0(2)
C5 N3 C9 C8 -1.2(3)
C5 C2 C3 N2 51.5(2)
C5 C6 C7 C8 -0.4(3)
C6 C7 C8 C9 -0.5(3)
C7 C8 C9 N3 1.4(3)
C9 N3 C5 C2 -177.15(15)
C9 N3 C5 C6 0.2(3)
C10 N1 C1 C2 -167.88(14)
C10 C11 C12 F1 175.44(15)
C10 C11 C12 C13 -2.1(3)
C11 C10 C15 F4 174.02(14)
C11 C10 C15 C14 -3.0(3)
C11 C12 C13 F2 -179.55(16)
C11 C12 C13 C14 0.6(3)
C12 C13 C14 F3 179.99(16)
C12 C13 C14 C15 -0.3(3)
C13 C14 C15 F4 -175.52(16)
C13 C14 C15 C10 1.6(3)
C15 C10 C11 N4 177.96(14)
C15 C10 C11 C12 3.2(2)
C16 N4 C11 C10 146.16(15)
C16 N4 C11 C12 -39.4(2)
C17 N4 C11 C10 -90.99(18)
C17 N4 C11 C12 83.5(2)
C18 N2 C3 C2 -161.67(16)
C18 C19 C20 F5 173.94(16)
C18 C19 C20 C21 -3.9(3)
C19 C18 C23 F8 173.29(16)
C19 C18 C23 C22 -3.4(3)
C19 C20 C21 F6 179.33(17)
C19 C20 C21 C22 0.5(3)
C20 C21 C22 F7 -178.82(17)
C20 C21 C22 C23 1.4(3)
C21 C22 C23 F8 -176.66(17)
C21 C22 C23 C18 0.2(3)
C23 C18 C19 N5 -179.10(16)
C23 C18 C19 C20 5.2(3)
C24 N5 C19 C18 -98.35(18)
C24 N5 C19 C20 77.3(2)
C25 N5 C19 C18 138.94(16)
C25 N5 C19 C20 -45.4(2)
C26 N7 C32 C33 128.75(19)
C26 N7 C32 C37 -51.4(3)
C26 C27 C28 C29 0.4(3)
C27 C26 C31 C30 0.6(3)
C27 C28 C29 C30 0.0(4)
C28 C29 C30 C31 0.0(3)
C29 C30 C31 C26 -0.3(3)
C31 C26 C27 C28 -0.7(3)
C32 N7 C26 C27 -12.9(3)
C32 N7 C26 C31 169.91(17)
C32 C33 C34 C35 1.0(3)
C33 C32 C37 C36 -1.7(3)
C33 C34 C35 C36 -0.7(3)
C34 C35 C36 C37 -0.8(4)
C35 C36 C37 C32 2.1(3)
C37 C32 C33 C34 0.2(3)
C81 C82 C83 C84 0.0
C82 C81 C86 C85 0.0
C82 C83 C84 C85 0.0
C83 C84 C85 C86 0.0
C84 C85 C86 C81 0.0
C86 C81 C82 C83 0.0
C87 C81 C82 C83 178.6(6)
C87 C81 C86 C85 -178.6(6)
